data_1573729
_journal_paper_doi 10.1039/D4NJ04028G
_chemical_formula_moiety 'C16 H12 Cl N3 O'
_chemical_formula_sum 'C16 H12 Cl N3 O'
_chemical_formula_weight 297.74
_space_group_crystal_system triclinic
_space_group_IT_number 2
_space_group_name_Hall '-P 1'
_space_group_name_H-M_alt 'P -1'
_atom_sites_solution_hydrogens geom
_audit_creation_method SHELXL-2019/3
_audit_update_record
;
2025-01-17 deposited with the CCDC.	2025-01-21 downloaded from the CCDC.
;
_cell_angle_alpha 71.525(3)
_cell_angle_beta 76.046(3)
_cell_angle_gamma 81.964(3)
_cell_formula_units_Z 4
_cell_length_a 7.9879(3)
_cell_length_b 13.1032(4)
_cell_length_c 14.7678(6)
_cell_measurement_reflns_used 8912
_cell_measurement_temperature 294.99(12)
_cell_measurement_theta_max 37.9100
_cell_measurement_theta_min 2.7430
_cell_volume 1419.40(9)
_computing_cell_refinement 'CrysAlisPro 1.171.41.92a (Rigaku OD, 2020)'
_computing_data_collection 'CrysAlisPro 1.171.41.92a (Rigaku OD, 2020)'
_computing_data_reduction 'CrysAlisPro 1.171.41.92a (Rigaku OD, 2020)'
_computing_molecular_graphics 'WINGX v2020.1 (Farrugia, 2022)'
_computing_publication_material 'WINGX v2020.1 (Farrugia, 2022)'
_computing_structure_refinement 'SHELXL-2019/2 (Sheldrick, 2019)'
_computing_structure_solution 'SHELXT-2018/2 (Sheldrick, 2018)'
_diffrn_ambient_temperature 294.99(12)
_diffrn_detector_area_resol_mean 10.0000
_diffrn_measured_fraction_theta_full 0.999
_diffrn_measured_fraction_theta_max 0.999
_diffrn_measurement_device_type 'XtaLAB Synergy, Dualflex, HyPix'
_diffrn_radiation_type MoK\a
_diffrn_radiation_wavelength 0.71073
_diffrn_reflns_av_R_equivalents 0.0391
_diffrn_reflns_av_unetI/netI 0.0283
_diffrn_reflns_Laue_measured_fraction_full 0.999
_diffrn_reflns_Laue_measured_fraction_max 0.999
_diffrn_reflns_limit_h_max 9
_diffrn_reflns_limit_h_min -9
_diffrn_reflns_limit_k_max 15
_diffrn_reflns_limit_k_min -15
_diffrn_reflns_limit_l_max 17
_diffrn_reflns_limit_l_min -17
_diffrn_reflns_number 22130
_diffrn_reflns_point_group_measured_fraction_full 0.999
_diffrn_reflns_point_group_measured_fraction_max 0.999
_diffrn_reflns_theta_full 25.000
_diffrn_reflns_theta_max 25.000
_diffrn_reflns_theta_min 2.634
_diffrn_source 'micro-focus sealed X-ray tube'
_exptl_absorpt_coefficient_mu 0.271
_exptl_absorpt_correction_T_max 1.00000
_exptl_absorpt_correction_T_min 0.63865
_exptl_absorpt_correction_type multi-scan
_exptl_absorpt_process_details
;
CrysAlisPro 1.171.41.92a (Rigaku Oxford Diffraction, 2020)
Empirical absorption correction using spherical harmonics,
implemented in SCALE3 ABSPACK scaling algorithm.
;
_exptl_crystal_colour 'light brown'
_exptl_crystal_density_diffrn 1.393
_exptl_crystal_description plate
_exptl_crystal_F_000 616
_exptl_crystal_size_max 0.27
_exptl_crystal_size_mid 0.20
_exptl_crystal_size_min 0.09
_refine_diff_density_max 0.337
_refine_diff_density_min -0.366
_refine_diff_density_rms 0.049
_refine_ls_extinction_method none
_refine_ls_goodness_of_fit_ref 1.039
_refine_ls_hydrogen_treatment constr
_refine_ls_matrix_type full
_refine_ls_number_parameters 381
_refine_ls_number_reflns 5005
_refine_ls_number_restraints 0
_refine_ls_restrained_S_all 1.039
_refine_ls_R_factor_all 0.0638
_refine_ls_R_factor_gt 0.0477
_refine_ls_shift/su_max 0.000
_refine_ls_shift/su_mean 0.000
_refine_ls_structure_factor_coef Fsqd
_refine_ls_weighting_details 'w=1/[\s^2^(Fo^2^)+(0.0892P)^2^+0.0834P] where P=(Fo^2^+2Fc^2^)/3'
_refine_ls_weighting_scheme calc
_refine_ls_wR_factor_gt 0.1321
_refine_ls_wR_factor_ref 0.1415
_reflns_Friedel_coverage 0.000
_reflns_number_gt 3806
_reflns_number_total 5005
_reflns_threshold_expression 'I > 2\s(I)'
_cod_data_source_file d4nj04028g2.cif
_cod_data_source_block SB4
_cod_original_cell_volume 1419.40(10)
_cod_database_code 1573729
_shelx_shelxl_version_number 2019/3
_shelx_space_group_comment
;
The symmetry employed for this shelxl refinement is uniquely defined
by the following loop, which should always be used as a source of
symmetry information in preference to the above space-group names.
They are only intended as comments.
;

loop_
_space_group_symop_operation_xyz
'x, y, z'
'-x, -y, -z'

loop_
_atom_site_label
_atom_site_type_symbol
_atom_site_fract_x
_atom_site_fract_y
_atom_site_fract_z
_atom_site_U_iso_or_equiv
_atom_site_adp_type
_atom_site_occupancy
_atom_site_site_symmetry_order
_atom_site_calc_flag
_atom_site_refinement_flags_posn
_atom_site_refinement_flags_adp
_atom_site_refinement_flags_occupancy
_atom_site_disorder_assembly
_atom_site_disorder_group
Cl1 Cl 0.05396(10) 0.89462(5) 0.65933(4) 0.0775(2) Uani 1 1 d . . . . .
Cl2 Cl 0.65741(12) 0.86286(7) 0.17355(5) 0.1106(3) Uani 1 1 d . . . . .
O1 O 0.3352(2) 0.65193(11) 0.83077(9) 0.0594(4) Uani 1 1 d . . . . .
N1 N 0.1534(2) 0.63208(11) 0.98040(10) 0.0443(4) Uani 1 1 d . . . . .
O2 O 0.2800(2) 0.63969(11) 0.31005(10) 0.0701(5) Uani 1 1 d . . . . .
N4 N 0.3006(2) 0.61784(11) 0.46698(11) 0.0465(4) Uani 1 1 d . . . . .
N3 N 0.0931(2) 0.74207(12) 0.95816(11) 0.0498(4) Uani 1 1 d . . . . .
N2 N 0.1506(2) 0.47078(13) 1.11018(11) 0.0501(4) Uani 1 1 d . . . . .
N6 N 0.3227(2) 0.72881(12) 0.44811(11) 0.0525(4) Uani 1 1 d . . . . .
N5 N 0.2418(2) 0.45648(13) 0.59369(11) 0.0536(4) Uani 1 1 d . . . . .
C3 C 0.3359(3) 0.48041(15) 0.94996(13) 0.0448(4) Uani 1 1 d . . . . .
C1 C 0.1001(3) 0.57114(15) 1.07749(13) 0.0456(5) Uani 1 1 d . . . . .
C19 C 0.2252(2) 0.46961(15) 0.42729(14) 0.0464(5) Uani 1 1 d . . . . .
C8 C 0.2685(3) 0.42317(15) 1.04702(13) 0.0460(5) Uani 1 1 d . . . . .
C24 C 0.2126(3) 0.41178(15) 0.52601(14) 0.0479(5) Uani 1 1 d . . . . .
C2 C 0.2804(3) 0.59357(15) 0.91281(13) 0.0446(4) Uani 1 1 d . . . . .
C18 C 0.2698(3) 0.58142(15) 0.39373(13) 0.0494(5) Uani 1 1 d . . . . .
C11 C -0.0204(3) 0.89464(15) 0.84952(13) 0.0476(5) Uani 1 1 d . . . . .
C17 C 0.2811(3) 0.55551(16) 0.56439(13) 0.0492(5) Uani 1 1 d . . . . .
C10 C 0.0496(3) 0.78138(15) 0.87656(14) 0.0485(5) Uani 1 1 d . . . . .
H10 H 0.061571 0.739781 0.834444 0.058 Uiso 1 1 calc R U . . .
C12 C -0.0264(3) 0.95298(16) 0.75353(14) 0.0506(5) Uani 1 1 d . . . . .
C27 C 0.4712(3) 0.88160(15) 0.34790(14) 0.0505(5) Uani 1 1 d . . . . .
C26 C 0.4423(3) 0.76675(15) 0.37594(14) 0.0508(5) Uani 1 1 d . . . . .
H26 H 0.510802 0.722377 0.341227 0.061 Uiso 1 1 calc R U . . .
C4 C 0.4551(3) 0.42940(17) 0.88968(15) 0.0558(5) Uani 1 1 d . . . . .
H4 H 0.500997 0.468191 0.825755 0.067 Uiso 1 1 calc R U . . .
C13 C -0.0914(3) 1.05959(17) 0.72963(16) 0.0606(6) Uani 1 1 d . . . . .
H13 H -0.092821 1.097704 0.664876 0.073 Uiso 1 1 calc R U . . .
C7 C 0.3240(3) 0.31481(16) 1.08087(16) 0.0583(6) Uani 1 1 d . . . . .
H7 H 0.282566 0.275827 1.145384 0.070 Uiso 1 1 calc R U . . .
C20 C 0.1957(3) 0.42106(18) 0.36164(16) 0.0601(6) Uani 1 1 d . . . . .
H20 H 0.204126 0.460231 0.296236 0.072 Uiso 1 1 calc R U . . .
C28 C 0.5670(3) 0.93400(18) 0.25693(16) 0.0615(6) Uani 1 1 d . . . . .
C23 C 0.1667(3) 0.30459(17) 0.55701(17) 0.0636(6) Uani 1 1 d . . . . .
H23 H 0.155414 0.264692 0.622389 0.076 Uiso 1 1 calc R U . . .
C9 C -0.0222(3) 0.62648(18) 1.14362(15) 0.0620(6) Uani 1 1 d . . . . .
H9A H -0.051740 0.576324 1.207557 0.093 Uiso 1 1 calc R U . . .
H9B H -0.125163 0.653047 1.118379 0.093 Uiso 1 1 calc R U . . .
H9C H 0.031428 0.685674 1.147493 0.093 Uiso 1 1 calc R U . . .
C16 C -0.0867(3) 0.94611(18) 0.92071(16) 0.0637(6) Uani 1 1 d . . . . .
H16 H -0.086124 0.908559 0.985680 0.076 Uiso 1 1 calc R U . . .
C32 C 0.4018(3) 0.94275(17) 0.41094(17) 0.0654(6) Uani 1 1 d . . . . .
H32 H 0.338795 0.909976 0.472943 0.079 Uiso 1 1 calc R U . . .
C25 C 0.3087(4) 0.60744(19) 0.63518(15) 0.0680(6) Uani 1 1 d . . . . .
H25A H 0.297884 0.555624 0.698674 0.102 Uiso 1 1 calc R U . . .
H25B H 0.223714 0.666549 0.637926 0.102 Uiso 1 1 calc R U . . .
H25C H 0.422214 0.633701 0.614663 0.102 Uiso 1 1 calc R U . . .
C14 C -0.1537(4) 1.10887(19) 0.80140(19) 0.0734(7) Uani 1 1 d . . . . .
H14 H -0.195969 1.180715 0.785356 0.088 Uiso 1 1 calc R U . . .
C6 C 0.4385(3) 0.26532(18) 1.02036(19) 0.0691(6) Uani 1 1 d . . . . .
H6 H 0.472508 0.192611 1.043665 0.083 Uiso 1 1 calc R U . . .
C5 C 0.5050(3) 0.32273(19) 0.92395(18) 0.0666(6) Uani 1 1 d . . . . .
H5 H 0.582961 0.288471 0.883152 0.080 Uiso 1 1 calc R U . . .
C21 C 0.1543(3) 0.31589(19) 0.39324(19) 0.0709(7) Uani 1 1 d . . . . .
H21 H 0.136689 0.282955 0.349321 0.085 Uiso 1 1 calc R U . . .
C22 C 0.1387(3) 0.25886(18) 0.4910(2) 0.0735(7) Uani 1 1 d . . . . .
H22 H 0.108572 0.187785 0.512377 0.088 Uiso 1 1 calc R U . . .
C29 C 0.5880(4) 1.0425(2) 0.2298(2) 0.0791(8) Uani 1 1 d . . . . .
H29 H 0.650781 1.076368 0.167992 0.095 Uiso 1 1 calc R U . . .
C30 C 0.5167(4) 1.1011(2) 0.2934(3) 0.0897(10) Uani 1 1 d . . . . .
H30 H 0.531450 1.174506 0.275240 0.108 Uiso 1 1 calc R U . . .
C15 C -0.1535(4) 1.0519(2) 0.89719(18) 0.0769(7) Uani 1 1 d . . . . .
H15 H -0.198372 1.084637 0.946174 0.092 Uiso 1 1 calc R U . . .
C31 C 0.4246(4) 1.0515(2) 0.3831(2) 0.0806(8) Uani 1 1 d . . . . .
H31 H 0.376240 1.091340 0.426319 0.097 Uiso 1 1 calc R U . . .

loop_
_atom_site_aniso_label
_atom_site_aniso_U_11
_atom_site_aniso_U_22
_atom_site_aniso_U_33
_atom_site_aniso_U_23
_atom_site_aniso_U_13
_atom_site_aniso_U_12
Cl1 0.0949(5) 0.0878(4) 0.0531(3) -0.0274(3) -0.0199(3) 0.0064(4)
Cl2 0.1184(7) 0.1219(7) 0.0762(5) -0.0369(4) 0.0336(4) -0.0348(5)
O1 0.0727(10) 0.0539(8) 0.0413(7) -0.0067(6) -0.0015(7) -0.0071(7)
N1 0.0531(10) 0.0381(8) 0.0401(8) -0.0086(6) -0.0105(7) -0.0036(7)
O2 0.1118(14) 0.0493(8) 0.0441(8) -0.0010(6) -0.0205(8) -0.0116(9)
N4 0.0564(10) 0.0353(8) 0.0420(8) -0.0073(6) -0.0066(7) -0.0007(7)
N3 0.0624(11) 0.0390(8) 0.0452(9) -0.0108(7) -0.0098(8) -0.0004(8)
N2 0.0550(10) 0.0467(9) 0.0438(8) -0.0060(7) -0.0091(7) -0.0077(8)
N6 0.0620(11) 0.0396(9) 0.0506(9) -0.0106(7) -0.0049(8) -0.0048(8)
N5 0.0625(11) 0.0465(9) 0.0424(9) -0.0038(7) -0.0072(8) -0.0015(8)
C3 0.0465(11) 0.0460(10) 0.0462(10) -0.0145(8) -0.0155(8) -0.0046(8)
C1 0.0479(11) 0.0473(11) 0.0404(9) -0.0099(8) -0.0078(8) -0.0087(9)
C19 0.0441(11) 0.0407(10) 0.0493(10) -0.0114(8) -0.0067(8) 0.0034(8)
C8 0.0460(11) 0.0451(10) 0.0505(11) -0.0135(8) -0.0153(9) -0.0074(9)
C24 0.0454(11) 0.0422(10) 0.0475(10) -0.0088(8) -0.0022(8) 0.0017(8)
C2 0.0497(11) 0.0448(10) 0.0417(10) -0.0143(8) -0.0098(8) -0.0073(9)
C18 0.0559(12) 0.0448(10) 0.0429(10) -0.0087(8) -0.0097(9) 0.0006(9)
C11 0.0492(11) 0.0435(10) 0.0474(10) -0.0095(8) -0.0099(8) -0.0035(9)
C17 0.0493(11) 0.0512(11) 0.0402(10) -0.0097(8) -0.0057(8) 0.0036(9)
C10 0.0538(12) 0.0441(10) 0.0486(11) -0.0140(8) -0.0118(9) -0.0040(9)
C12 0.0482(11) 0.0532(11) 0.0492(11) -0.0115(9) -0.0121(9) -0.0050(9)
C27 0.0510(12) 0.0449(10) 0.0522(11) -0.0089(8) -0.0103(9) -0.0062(9)
C26 0.0521(12) 0.0438(10) 0.0536(11) -0.0141(8) -0.0076(10) -0.0002(9)
C4 0.0558(13) 0.0609(13) 0.0558(12) -0.0239(10) -0.0155(10) 0.0019(10)
C13 0.0619(14) 0.0533(12) 0.0567(12) 0.0014(10) -0.0175(10) -0.0041(10)
C7 0.0612(14) 0.0489(12) 0.0619(12) -0.0066(10) -0.0206(11) -0.0038(10)
C20 0.0641(14) 0.0584(13) 0.0585(12) -0.0190(10) -0.0128(11) -0.0024(11)
C28 0.0562(13) 0.0623(13) 0.0600(13) -0.0081(10) -0.0093(10) -0.0127(11)
C23 0.0660(15) 0.0465(12) 0.0621(13) -0.0035(10) -0.0003(11) -0.0039(10)
C9 0.0689(15) 0.0621(13) 0.0482(11) -0.0161(9) -0.0011(10) -0.0019(11)
C16 0.0792(16) 0.0571(13) 0.0489(11) -0.0130(9) -0.0131(11) 0.0078(12)
C32 0.0750(16) 0.0507(12) 0.0678(14) -0.0181(10) -0.0071(12) -0.0071(11)
C25 0.0851(18) 0.0701(15) 0.0503(12) -0.0204(10) -0.0134(11) -0.0056(13)
C14 0.0828(17) 0.0465(12) 0.0841(17) -0.0090(12) -0.0262(14) 0.0091(12)
C6 0.0714(16) 0.0483(12) 0.0923(18) -0.0203(12) -0.0353(14) 0.0111(11)
C5 0.0650(15) 0.0661(14) 0.0771(15) -0.0336(12) -0.0235(12) 0.0133(12)
C21 0.0742(17) 0.0603(14) 0.0853(17) -0.0336(12) -0.0101(13) -0.0110(12)
C22 0.0716(16) 0.0478(12) 0.0963(19) -0.0253(12) 0.0011(14) -0.0120(11)
C29 0.0734(17) 0.0675(16) 0.0820(17) 0.0128(14) -0.0240(14) -0.0263(14)
C30 0.086(2) 0.0415(12) 0.138(3) 0.0051(15) -0.0509(19) -0.0169(13)
C15 0.098(2) 0.0616(14) 0.0703(15) -0.0272(12) -0.0188(13) 0.0192(14)
C31 0.091(2) 0.0555(14) 0.103(2) -0.0332(14) -0.0225(16) -0.0028(14)

loop_
_atom_type_symbol
_atom_type_description
_atom_type_scat_dispersion_real
_atom_type_scat_dispersion_imag
_atom_type_scat_source
C C 0.0033 0.0016 'International Tables Vol C Tables 4.2.6.8 and 6.1.1.4'
H H 0.0000 0.0000 'International Tables Vol C Tables 4.2.6.8 and 6.1.1.4'
N N 0.0061 0.0033 'International Tables Vol C Tables 4.2.6.8 and 6.1.1.4'
O O 0.0106 0.0060 'International Tables Vol C Tables 4.2.6.8 and 6.1.1.4'
Cl Cl 0.1484 0.1585 'International Tables Vol C Tables 4.2.6.8 and 6.1.1.4'

loop_
_geom_angle_atom_site_label_1
_geom_angle_atom_site_label_2
_geom_angle_atom_site_label_3
_geom_angle
_geom_angle_site_symmetry_1
_geom_angle_site_symmetry_3
_geom_angle_publ_flag
C1 N1 C2 123.00(16) . . ?
C1 N1 N3 115.29(15) . . ?
C2 N1 N3 120.87(14) . . ?
C17 N4 C18 123.43(16) . . ?
C17 N4 N6 115.81(16) . . ?
C18 N4 N6 119.77(14) . . ?
C10 N3 N1 115.33(16) . . ?
C1 N2 C8 118.44(16) . . ?
C26 N6 N4 114.68(16) . . ?
C17 N5 C24 118.46(15) . . ?
C4 C3 C8 120.28(18) . . ?
C4 C3 C2 120.23(17) . . ?
C8 C3 C2 119.49(17) . . ?
N2 C1 N1 122.68(18) . . ?
N2 C1 C9 120.25(17) . . ?
N1 C1 C9 117.06(17) . . ?
C20 C19 C24 120.62(18) . . ?
C20 C19 C18 120.21(17) . . ?
C24 C19 C18 119.17(18) . . ?
N2 C8 C7 119.27(17) . . ?
N2 C8 C3 122.39(17) . . ?
C7 C8 C3 118.34(19) . . ?
N5 C24 C19 122.62(17) . . ?
N5 C24 C23 119.20(17) . . ?
C19 C24 C23 118.2(2) . . ?
O1 C2 N1 121.46(17) . . ?
O1 C2 C3 124.91(18) . . ?
N1 C2 C3 113.62(15) . . ?
O2 C18 N4 121.85(17) . . ?
O2 C18 C19 124.46(19) . . ?
N4 C18 C19 113.68(15) . . ?
C16 C11 C12 117.51(18) . . ?
C16 C11 C10 120.35(17) . . ?
C12 C11 C10 122.12(18) . . ?
N5 C17 N4 122.54(19) . . ?
N5 C17 C25 120.16(17) . . ?
N4 C17 C25 117.30(17) . . ?
N3 C10 C11 118.58(18) . . ?
C13 C12 C11 121.2(2) . . ?
C13 C12 Cl1 118.18(16) . . ?
C11 C12 Cl1 120.62(16) . . ?
C32 C27 C28 117.24(19) . . ?
C32 C27 C26 121.11(18) . . ?
C28 C27 C26 121.6(2) . . ?
N6 C26 C27 119.00(18) . . ?
C5 C4 C3 120.3(2) . . ?
C14 C13 C12 119.99(19) . . ?
C6 C7 C8 120.7(2) . . ?
C21 C20 C19 120.1(2) . . ?
C29 C28 C27 121.3(2) . . ?
C29 C28 Cl2 118.69(19) . . ?
C27 C28 Cl2 119.95(17) . . ?
C22 C23 C24 120.0(2) . . ?
C15 C16 C11 121.4(2) . . ?
C31 C32 C27 120.9(2) . . ?
C13 C14 C15 119.9(2) . . ?
C7 C6 C5 120.6(2) . . ?
C4 C5 C6 119.7(2) . . ?
C20 C21 C22 119.5(2) . . ?
C23 C22 C21 121.5(2) . . ?
C30 C29 C28 120.1(2) . . ?
C31 C30 C29 119.7(2) . . ?
C14 C15 C16 120.1(2) . . ?
C30 C31 C32 120.7(3) . . ?

loop_
_geom_bond_atom_site_label_1
_geom_bond_atom_site_label_2
_geom_bond_distance
_geom_bond_site_symmetry_2
_geom_bond_publ_flag
Cl1 C12 1.743(2) . ?
Cl2 C28 1.737(3) . ?
O1 C2 1.223(2) . ?
N1 C1 1.396(2) . ?
N1 C2 1.403(2) . ?
N1 N3 1.414(2) . ?
O2 C18 1.220(2) . ?
N4 C17 1.394(2) . ?
N4 C18 1.395(3) . ?
N4 N6 1.419(2) . ?
N3 C10 1.263(2) . ?
N2 C1 1.292(2) . ?
N2 C8 1.388(3) . ?
N6 C26 1.266(2) . ?
N5 C17 1.289(2) . ?
N5 C24 1.385(3) . ?
C3 C4 1.392(3) . ?
C3 C8 1.402(3) . ?
C3 C2 1.454(3) . ?
C1 C9 1.492(3) . ?
C19 C20 1.394(3) . ?
C19 C24 1.400(3) . ?
C19 C18 1.456(3) . ?
C8 C7 1.394(3) . ?
C24 C23 1.404(3) . ?
C11 C16 1.386(3) . ?
C11 C12 1.390(3) . ?
C11 C10 1.475(3) . ?
C17 C25 1.486(3) . ?
C12 C13 1.385(3) . ?
C27 C32 1.384(3) . ?
C27 C28 1.389(3) . ?
C27 C26 1.465(3) . ?
C4 C5 1.364(3) . ?
C13 C14 1.370(3) . ?
C7 C6 1.365(3) . ?
C20 C21 1.368(3) . ?
C28 C29 1.373(3) . ?
C23 C22 1.368(3) . ?
C16 C15 1.380(3) . ?
C32 C31 1.378(3) . ?
C14 C15 1.375(3) . ?
C6 C5 1.394(3) . ?
C21 C22 1.384(3) . ?
C29 C30 1.369(4) . ?
C30 C31 1.355(4) . ?
